data_4315344
loop_
_publ_author_name
'Takashi Okubo'
'Naoya Tanaka'
'Kyung Ho Kim'
'Hironobu Yone'
'Masahiko Maekawa'
'Takayoshi Kuroda-Sowa'

_publ_section_title
;
 Magnetic and Conducting Properties of New Halide-Bridged Mixed-Valence
 CuI-CuII 1D Coordination Polymers Including a Hexamethylene
 Dithiocarbamate Ligand
;
_journal_name_full 'Inorganic Chemistry'
_journal_page_first 3700
_journal_page_last 3702
_journal_paper_doi 10.1021/ic1003098
_journal_volume 49
_journal_year 2010
_chemical_formula_moiety 'C18 H30 Cu3 I2 N4 S4 '
_chemical_formula_sum 'C18 H30 Cu3 I2 N4 S4'
_chemical_formula_weight 875.15
_space_group_IT_number 14
_symmetry_cell_setting monoclinic
_symmetry_Int_Tables_number 14
_symmetry_space_group_name_Hall '-P 2ybc'
_symmetry_space_group_name_H-M 'P 1 21/c 1'
_cell_angle_alpha 90.0000
_cell_angle_beta 106.1456(8)
_cell_angle_gamma 90.0000
_cell_formula_units_Z 2
_cell_length_a 10.50780(10)
_cell_length_b 8.36100(10)
_cell_length_c 16.4258(2)
_cell_measurement_reflns_used 11290
_cell_measurement_temperature 296.1
_cell_measurement_theta_max 27.5
_cell_measurement_theta_min 3.2
_cell_volume 1386.18(3)
_computing_cell_refinement PROCESS-AUTO
_computing_data_collection PROCESS-AUTO
_computing_data_reduction CrystalStructure
_computing_publication_material 'CrystalStructure 3.8'
_computing_structure_refinement SHELXL
_computing_structure_solution SIR97
_diffrn_ambient_temperature 296.1
_diffrn_detector_area_resol_mean 10.00
_diffrn_measured_fraction_theta_full 0.998
_diffrn_measured_fraction_theta_max 0.998
_diffrn_measurement_device_type 'Rigaku RAXIS-RAPID'
_diffrn_measurement_method \w
_diffrn_radiation_type 'Mo K\a'
_diffrn_radiation_wavelength 0.71075
_diffrn_reflns_limit_h_max 13
_diffrn_reflns_limit_h_min -13
_diffrn_reflns_limit_k_max 10
_diffrn_reflns_limit_k_min -10
_diffrn_reflns_limit_l_max 21
_diffrn_reflns_limit_l_min -21
_diffrn_reflns_number 3180
_diffrn_reflns_theta_full 27.49
_diffrn_reflns_theta_max 27.49
_exptl_absorpt_coefficient_mu 4.825
_exptl_absorpt_correction_T_max 0.786
_exptl_absorpt_correction_T_min 0.490
_exptl_absorpt_correction_type numerical
_exptl_absorpt_process_details
;
    Higashi, T. (1999). Program for Absorption Correction.
    Rigaku Corporation, Tokyo, Japan.
;
_exptl_crystal_colour black
_exptl_crystal_density_diffrn 2.097
_exptl_crystal_density_method 'not measured'
_exptl_crystal_description platelet
_exptl_crystal_F_000 846.00
_exptl_crystal_size_max 0.50
_exptl_crystal_size_mid 0.30
_exptl_crystal_size_min 0.05
_refine_diff_density_max 1.37
_refine_diff_density_min -0.60
_refine_ls_extinction_method none
_refine_ls_goodness_of_fit_ref 0.937
_refine_ls_hydrogen_treatment refall
_refine_ls_number_parameters 143
_refine_ls_number_reflns 3180
_refine_ls_R_factor_gt 0.0420
_refine_ls_shift/su_max 0.0010
_refine_ls_structure_factor_coef Fsqd
_refine_ls_weighting_details 'w = 1/[\s^2^(Fo^2^)+(0.0308P)^2^+0.0000P] where P=(Fo^2^+2Fc^2^)/3'
_refine_ls_weighting_scheme calc
_refine_ls_wR_factor_ref 0.0966
_reflns_number_gt 2260
_reflns_number_total 3180
_reflns_threshold_expression F^2^>2.0\s(F^2^)
_cod_data_source_file ic1003098_si_001_1.cif
_cod_data_source_block '_061128CuHmCuI1D'
_cod_original_formula_sum 'C18 H30 Cu3 I2 N4 S4 '
_cod_database_code 4315344

loop_
_symmetry_equiv_pos_site_id
_symmetry_equiv_pos_as_xyz
1 +X,+Y,+Z
2 -X,1/2+Y,1/2-Z
3 -X,-Y,-Z
4 +X,1/2-Y,1/2+Z

loop_
_atom_site_label
_atom_site_type_symbol
_atom_site_fract_x
_atom_site_fract_y
_atom_site_fract_z
_atom_site_U_iso_or_equiv
_atom_site_adp_type
_atom_site_occupancy
_atom_site_symmetry_multiplicity
_atom_site_calc_flag
_atom_site_refinement_flags
_atom_site_disorder_assembly
_atom_site_disorder_group
I(1) I 0.99399(3) 0.68433(5) 0.59237(2) 0.04374(14) Uani 1.00 1 d . . .
Cu(1) Cu 0.5000 0.5000 0.5000 0.0342(2) Uani 1.00 2 d S . .
Cu(2) Cu 0.86931(7) 0.43938(8) 0.50804(5) 0.0452(2) Uani 1.00 1 d . . .
S(1) S 0.65602(13) 0.50781(14) 0.42330(9) 0.0340(3) Uani 1.00 1 d . . .
S(2) S 0.53018(15) 0.76737(16) 0.48608(10) 0.0432(3) Uani 1.00 1 d . . .
N(1) N 0.7064(4) 0.8168(4) 0.3975(2) 0.0309(9) Uani 1.00 1 d . . .
N(2) N 0.8419(4) 0.2628(5) 0.5835(3) 0.0441(11) Uani 1.00 1 d . . .
C(1) C 0.6408(4) 0.7142(5) 0.4310(3) 0.0276(10) Uani 1.00 1 d . . .
C(2) C 0.7959(5) 0.7573(6) 0.3491(3) 0.0460(14) Uani 1.00 1 d . . .
C(3) C 0.8247(5) 0.8768(6) 0.2874(3) 0.0449(14) Uani 1.00 1 d . . .
C(4) C 0.7071(6) 0.9514(7) 0.2264(3) 0.0559(16) Uani 1.00 1 d . . .
C(5) C 0.6544(6) 1.0985(7) 0.2594(3) 0.0518(15) Uani 1.00 1 d . . .
C(6) C 0.5989(6) 1.0675(6) 0.3344(4) 0.0544(17) Uani 1.00 1 d . . .
C(7) C 0.6935(5) 0.9899(5) 0.4095(3) 0.0387(13) Uani 1.00 1 d . . .
C(8) C 0.8204(5) 0.1615(6) 0.6229(3) 0.0387(12) Uani 1.00 1 d . . .
C(9) C 0.7904(6) 0.0288(6) 0.6710(4) 0.0576(17) Uani 1.00 1 d . . .
H(1) H 0.7568 0.6627 0.3178 0.055 Uiso 1.00 1 c R . .
H(2) H 0.8790 0.7256 0.3887 0.055 Uiso 1.00 1 c R . .
H(3) H 0.8789 0.9616 0.3197 0.054 Uiso 1.00 1 c R . .
H(4) H 0.8770 0.8237 0.2551 0.054 Uiso 1.00 1 c R . .
H(5) H 0.6368 0.8724 0.2109 0.067 Uiso 1.00 1 c R . .
H(6) H 0.7309 0.9799 0.1752 0.067 Uiso 1.00 1 c R . .
H(7) H 0.5851 1.1451 0.2138 0.062 Uiso 1.00 1 c R . .
H(8) H 0.7252 1.1765 0.2762 0.062 Uiso 1.00 1 c R . .
H(9) H 0.5704 1.1686 0.3524 0.065 Uiso 1.00 1 c R . .
H(10) H 0.5212 1.0000 0.3156 0.065 Uiso 1.00 1 c R . .
H(11) H 0.7799 1.0396 0.4194 0.046 Uiso 1.00 1 c R . .
H(12) H 0.6630 1.0076 0.4593 0.046 Uiso 1.00 1 c R . .
H(13) H 0.8110 0.0579 0.7298 0.069 Uiso 1.00 1 c R . .
H(14) H 0.8423 -0.0624 0.6648 0.069 Uiso 1.00 1 c R . .
H(15) H 0.6979 0.0030 0.6505 0.069 Uiso 1.00 1 c R . .

loop_
_atom_site_aniso_label
_atom_site_aniso_U_11
_atom_site_aniso_U_22
_atom_site_aniso_U_33
_atom_site_aniso_U_12
_atom_site_aniso_U_13
_atom_site_aniso_U_23
I(1) 0.0408(2) 0.0451(2) 0.0492(2) -0.00454(17) 0.01889(19) -0.01291(18)
Cu(1) 0.0305(4) 0.0290(4) 0.0460(5) -0.0025(3) 0.0156(4) 0.0028(4)
Cu(2) 0.0475(4) 0.0368(3) 0.0527(4) 0.0020(3) 0.0161(3) 0.0057(3)
S(1) 0.0315(7) 0.0256(6) 0.0475(8) 0.0007(5) 0.0152(6) 0.0007(5)
S(2) 0.0490(8) 0.0290(7) 0.0639(10) -0.0008(6) 0.0359(8) -0.0010(6)
N(1) 0.035(2) 0.028(2) 0.034(2) -0.0006(18) 0.017(2) 0.0004(18)
N(2) 0.046(2) 0.034(2) 0.052(3) 0.001(2) 0.014(2) 0.006(2)
C(1) 0.026(2) 0.027(2) 0.029(2) 0.002(2) 0.007(2) 0.005(2)
C(2) 0.052(3) 0.039(3) 0.058(3) 0.015(2) 0.034(3) 0.013(2)
C(3) 0.044(3) 0.049(3) 0.050(3) -0.007(2) 0.026(3) 0.002(2)
C(4) 0.064(4) 0.063(4) 0.039(3) -0.008(3) 0.011(3) 0.005(3)
C(5) 0.051(3) 0.049(3) 0.050(3) -0.001(3) 0.006(3) 0.010(2)
C(6) 0.054(3) 0.032(3) 0.084(5) 0.005(2) 0.031(3) 0.012(3)
C(7) 0.046(3) 0.025(2) 0.048(3) -0.006(2) 0.017(2) -0.002(2)
C(8) 0.031(2) 0.040(3) 0.046(3) 0.005(2) 0.013(2) 0.001(2)
C(9) 0.073(4) 0.044(3) 0.067(4) -0.001(3) 0.038(4) 0.011(3)

loop_
_atom_type_symbol
_atom_type_description
_atom_type_scat_dispersion_real
_atom_type_scat_dispersion_imag
_atom_type_scat_source
Cu Cu 0.320 1.265
;
International Tables for Crystallography
(1992, Vol. C, Tables 4.2.6.8 and 6.1.1.4)
;
I I -0.474 1.812
;
International Tables for Crystallography
(1992, Vol. C, Tables 4.2.6.8 and 6.1.1.4)
;
S S 0.125 0.123
;
International Tables for Crystallography
(1992, Vol. C, Tables 4.2.6.8 and 6.1.1.4)
;
N N 0.006 0.003
;
International Tables for Crystallography
(1992, Vol. C, Tables 4.2.6.8 and 6.1.1.4)
;
C C 0.003 0.002
;
International Tables for Crystallography
(1992, Vol. C, Tables 4.2.6.8 and 6.1.1.4)
;
H H 0.000 0.000
;
International Tables for Crystallography
(1992, Vol. C, Table 6.1.1.4)
;

loop_
_geom_angle_atom_site_label_1
_geom_angle_atom_site_label_2
_geom_angle_atom_site_label_3
_geom_angle
_geom_angle_publ_flag
_geom_angle_site_symmetry_1
_geom_angle_site_symmetry_2
_geom_angle_site_symmetry_3
Cu(2) I(1) Cu(2) 69.29(2) yes . . 3_766
S(1) Cu(1) S(1) 180.00(5) yes . . 3_666
S(1) Cu(1) S(2) 77.27(5) yes . . .
S(1) Cu(1) S(2) 102.73(5) yes . . 3_666
S(1) Cu(1) S(2) 102.73(5) yes 3_666 . .
S(1) Cu(1) S(2) 77.27(5) yes 3_666 . 3_666
S(2) Cu(1) S(2) 180.00(8) yes . . 3_666
I(1) Cu(2) I(1) 110.71(2) yes . . 3_766
I(1) Cu(2) S(1) 112.17(3) yes . . .
I(1) Cu(2) N(2) 112.83(13) yes . . .
I(1) Cu(2) S(1) 108.36(4) yes 3_766 . .
I(1) Cu(2) N(2) 106.91(15) yes 3_766 . .
S(1) Cu(2) N(2) 105.55(13) yes . . .
Cu(1) S(1) Cu(2) 111.75(6) yes . . .
Cu(1) S(1) C(1) 84.02(18) yes . . .
Cu(2) S(1) C(1) 106.82(15) yes . . .
Cu(1) S(2) C(1) 86.13(16) yes . . .
C(1) N(1) C(2) 119.5(4) yes . . .
C(1) N(1) C(7) 120.6(4) yes . . .
C(2) N(1) C(7) 119.9(4) yes . . .
Cu(2) N(2) C(8) 176.4(4) yes . . .
S(1) C(1) S(2) 112.6(2) yes . . .
S(1) C(1) N(1) 123.2(4) yes . . .
S(2) C(1) N(1) 124.2(3) yes . . .
N(1) C(2) C(3) 114.5(4) yes . . .
N(1) C(2) H(1) 108.6 yes . . .
N(1) C(2) H(2) 108.6 yes . . .
C(3) C(2) H(1) 108.6 yes . . .
C(3) C(2) H(2) 108.6 yes . . .
H(1) C(2) H(2) 107.6 yes . . .
C(2) C(3) C(4) 116.3(5) yes . . .
C(2) C(3) H(3) 108.2 yes . . .
C(2) C(3) H(4) 108.2 yes . . .
C(4) C(3) H(3) 108.2 yes . . .
C(4) C(3) H(4) 108.2 yes . . .
H(3) C(3) H(4) 107.4 yes . . .
C(3) C(4) C(5) 114.6(4) yes . . .
C(3) C(4) H(5) 108.6 yes . . .
C(3) C(4) H(6) 108.6 yes . . .
C(5) C(4) H(5) 108.6 yes . . .
C(5) C(4) H(6) 108.6 yes . . .
H(5) C(4) H(6) 107.6 yes . . .
C(4) C(5) C(6) 114.4(5) yes . . .
C(4) C(5) H(7) 108.7 yes . . .
C(4) C(5) H(8) 108.7 yes . . .
C(6) C(5) H(7) 108.7 yes . . .
C(6) C(5) H(8) 108.7 yes . . .
H(7) C(5) H(8) 107.6 yes . . .
C(5) C(6) C(7) 115.0(5) yes . . .
C(5) C(6) H(9) 108.5 yes . . .
C(5) C(6) H(10) 108.5 yes . . .
C(7) C(6) H(9) 108.5 yes . . .
C(7) C(6) H(10) 108.5 yes . . .
H(9) C(6) H(10) 107.5 yes . . .
N(1) C(7) C(6) 112.4(4) yes . . .
N(1) C(7) H(11) 109.1 yes . . .
N(1) C(7) H(12) 109.1 yes . . .
C(6) C(7) H(11) 109.1 yes . . .
C(6) C(7) H(12) 109.1 yes . . .
H(11) C(7) H(12) 107.9 yes . . .
N(2) C(8) C(9) 178.2(5) yes . . .
C(8) C(9) H(13) 109.5 yes . . .
C(8) C(9) H(14) 109.5 yes . . .
C(8) C(9) H(15) 109.5 yes . . .
H(13) C(9) H(14) 109.5 yes . . .
H(13) C(9) H(15) 109.5 yes . . .
H(14) C(9) H(15) 109.5 yes . . .

loop_
_geom_bond_atom_site_label_1
_geom_bond_atom_site_label_2
_geom_bond_distance
_geom_bond_publ_flag
_geom_bond_site_symmetry_1
_geom_bond_site_symmetry_2
I(1) Cu(2) 2.6116(7) yes . .
I(1) Cu(2) 2.6779(9) yes . 3_766
Cu(1) S(1) 2.3298(15) yes . .
Cu(1) S(1) 2.3298(15) yes . 3_666
Cu(1) S(2) 2.2783(13) yes . .
Cu(1) S(2) 2.2783(13) yes . 3_666
Cu(2) S(1) 2.3564(13) yes . .
Cu(2) N(2) 1.999(5) yes . .
S(1) C(1) 1.741(4) yes . .
S(2) C(1) 1.718(5) yes . .
N(1) C(1) 1.313(6) yes . .
N(1) C(2) 1.478(8) yes . .
N(1) C(7) 1.471(6) yes . .
N(2) C(8) 1.126(7) yes . .
C(2) C(3) 1.512(8) yes . .
C(2) H(1) 0.970 yes . .
C(2) H(2) 0.970 yes . .
C(3) C(4) 1.494(7) yes . .
C(3) H(3) 0.970 yes . .
C(3) H(4) 0.970 yes . .
C(4) C(5) 1.511(9) yes . .
C(4) H(5) 0.970 yes . .
C(4) H(6) 0.970 yes . .
C(5) C(6) 1.525(10) yes . .
C(5) H(7) 0.970 yes . .
C(5) H(8) 0.970 yes . .
C(6) C(7) 1.500(7) yes . .
C(6) H(9) 0.970 yes . .
C(6) H(10) 0.970 yes . .
C(7) H(11) 0.970 yes . .
C(7) H(12) 0.970 yes . .
C(8) C(9) 1.448(8) yes . .
C(9) H(13) 0.960 yes . .
C(9) H(14) 0.960 yes . .
C(9) H(15) 0.960 yes . .

loop_
_geom_contact_atom_site_label_1
_geom_contact_atom_site_label_2
_geom_contact_distance
_geom_contact_publ_flag
_geom_contact_site_symmetry_1
_geom_contact_site_symmetry_2
I(1) H(3) 3.400 ? . 3_776
I(1) H(4) 3.239 ? . 4_565
I(1) H(8) 3.343 ? . 3_776
I(1) H(11) 3.357 ? . 3_776
I(1) H(13) 3.243 ? . 2_756
I(1) H(14) 3.081 ? . 1_565
Cu(1) H(5) 3.526 ? . 2_645
Cu(1) H(5) 3.526 ? . 4_565
Cu(1) H(6) 3.212 ? . 2_645
Cu(1) H(6) 3.212 ? . 4_565
Cu(1) H(7) 3.585 ? . 2_645
Cu(1) H(7) 3.585 ? . 4_565
Cu(2) H(6) 3.512 ? . 4_565
S(1) H(5) 3.440 ? . 2_645
S(1) H(7) 3.103 ? . 2_645
S(1) H(9) 3.103 ? . 1_545
S(2) H(7) 3.328 ? . 2_645
S(2) H(9) 3.162 ? . 3_676
S(2) H(12) 3.078 ? . 3_676
S(2) H(15) 3.411 ? . 1_565
N(1) H(7) 3.416 ? . 2_645
N(2) H(6) 3.040 ? . 4_565
N(2) H(11) 3.192 ? . 1_545
N(2) H(12) 3.180 ? . 1_545
C(1) H(7) 2.912 ? . 2_645
C(2) H(13) 3.313 ? . 4_554
C(2) H(14) 3.589 ? . 4_554
C(3) H(14) 3.348 ? . 4_554
C(5) H(13) 3.412 ? . 4_564
C(6) H(5) 3.488 ? . 2_655
C(8) H(6) 3.327 ? . 4_565
C(8) H(8) 3.254 ? . 4_565
C(8) H(11) 3.405 ? . 1_545
C(8) H(12) 3.022 ? . 1_545
C(9) H(1) 2.996 ? . 4_555
C(9) H(4) 3.275 ? . 4_555
C(9) H(8) 3.191 ? . 4_565
C(9) H(12) 3.366 ? . 1_545
H(1) C(9) 2.996 ? . 4_554
H(1) H(7) 3.486 ? . 2_645
H(1) H(10) 3.409 ? . 2_645
H(1) H(13) 2.505 ? . 4_554
H(1) H(14) 3.015 ? . 4_554
H(1) H(15) 2.985 ? . 4_554
H(2) H(13) 3.450 ? . 4_554
H(3) I(1) 3.400 ? . 3_776
H(4) I(1) 3.239 ? . 4_564
H(4) C(9) 3.275 ? . 4_554
H(4) H(13) 3.267 ? . 4_554
H(4) H(14) 2.609 ? . 4_554
H(4) H(15) 3.486 ? . 4_554
H(5) Cu(1) 3.526 ? . 2_655
H(5) S(1) 3.440 ? . 2_655
H(5) C(6) 3.488 ? . 2_645
H(5) H(7) 3.491 ? . 2_645
H(5) H(9) 2.732 ? . 2_645
H(5) H(10) 3.499 ? . 2_645
H(5) H(14) 3.587 ? . 4_554
H(5) H(15) 3.406 ? . 4_554
H(6) Cu(1) 3.212 ? . 2_655
H(6) Cu(2) 3.512 ? . 4_564
H(6) N(2) 3.040 ? . 4_564
H(6) C(8) 3.327 ? . 4_564
H(7) Cu(1) 3.585 ? . 2_655
H(7) S(1) 3.103 ? . 2_655
H(7) S(2) 3.328 ? . 2_655
H(7) N(1) 3.416 ? . 2_655
H(7) C(1) 2.912 ? . 2_655
H(7) H(1) 3.486 ? . 2_655
H(7) H(5) 3.491 ? . 2_655
H(7) H(10) 3.159 ? . 2_655
H(7) H(13) 3.395 ? . 4_564
H(7) H(15) 3.439 ? . 4_564
H(8) I(1) 3.343 ? . 3_776
H(8) C(8) 3.254 ? . 4_564
H(8) C(9) 3.191 ? . 4_564
H(8) H(13) 2.590 ? . 4_564
H(8) H(15) 3.347 ? . 4_564
H(9) S(1) 3.103 ? . 1_565
H(9) S(2) 3.162 ? . 3_676
H(9) H(5) 2.732 ? . 2_655
H(10) H(1) 3.409 ? . 2_655
H(10) H(5) 3.499 ? . 2_655
H(10) H(7) 3.159 ? . 2_645
H(11) I(1) 3.357 ? . 3_776
H(11) N(2) 3.192 ? . 1_565
H(11) C(8) 3.405 ? . 1_565
H(12) S(2) 3.078 ? . 3_676
H(12) N(2) 3.180 ? . 1_565
H(12) C(8) 3.022 ? . 1_565
H(12) C(9) 3.366 ? . 1_565
H(12) H(14) 3.427 ? . 1_565
H(12) H(15) 3.059 ? . 1_565
H(13) I(1) 3.243 ? . 2_746
H(13) C(2) 3.313 ? . 4_555
H(13) C(5) 3.412 ? . 4_565
H(13) H(1) 2.505 ? . 4_555
H(13) H(2) 3.450 ? . 4_555
H(13) H(4) 3.267 ? . 4_555
H(13) H(7) 3.395 ? . 4_565
H(13) H(8) 2.590 ? . 4_565
H(14) I(1) 3.081 ? . 1_545
H(14) C(2) 3.589 ? . 4_555
H(14) C(3) 3.348 ? . 4_555
H(14) H(1) 3.015 ? . 4_555
H(14) H(4) 2.609 ? . 4_555
H(14) H(5) 3.587 ? . 4_555
H(14) H(12) 3.427 ? . 1_545
H(15) S(2) 3.411 ? . 1_545
H(15) H(1) 2.985 ? . 4_555
H(15) H(4) 3.486 ? . 4_555
H(15) H(5) 3.406 ? . 4_555
H(15) H(7) 3.439 ? . 4_565
H(15) H(8) 3.347 ? . 4_565
H(15) H(12) 3.059 ? . 1_545
